data_7229079
loop_
_publ_author_name
'Du, Qiaohong'
'Xiong, Xinnuo'
'Suo, Zili'
'Tang, Peixiao'
'He, Jiawei'
'Zeng, Xia'
'Hou, Quan'
'Li, Hui'

_publ_section_title
;
 Investigation of the solid forms of deferasirox: solvate, co-crystal, and
 amorphous form
;
_journal_issue 68
_journal_name_full 'RSC Adv.'
_journal_page_first 43151
_journal_paper_doi 10.1039/C7RA08077H
_journal_volume 7
_journal_year 2017
_chemical_formula_moiety 'C21 H15 N3 O4, H2 O'
_chemical_formula_sum 'C21 H17 N3 O5'
_chemical_formula_weight 391.38
_chemical_name_systematic DFX-H2O
_space_group_crystal_system monoclinic
_space_group_IT_number 14
_space_group_name_Hall '-P 2ybc'
_space_group_name_H-M_alt 'P 1 21/c 1'
_symmetry_space_group_name_Hall '-P 2ybc'
_symmetry_space_group_name_H-M 'P 1 21/c 1'
_atom_sites_solution_hydrogens geom
_atom_sites_solution_primary iterative
_atom_sites_solution_secondary difmap
_audit_creation_date 2016-04-19
_audit_creation_method
;
Olex2 1.2
(compiled 2016.02.19 svn.r3266 for OlexSys, GUI svn.r5155)
;
_audit_update_record
;
2017-02-10 deposited with the CCDC.
2017-09-05 downloaded from the CCDC.
;
_cell_angle_alpha 90.00
_cell_angle_beta 97.790(3)
_cell_angle_gamma 90.00
_cell_formula_units_Z 4
_cell_length_a 8.9201(2)
_cell_length_b 29.7303(8)
_cell_length_c 7.20740(19)
_cell_measurement_reflns_used 2945
_cell_measurement_temperature 293(2)
_cell_measurement_theta_max 28.6070
_cell_measurement_theta_min 3.4860
_cell_volume 1893.74(8)
_computing_cell_refinement
;
CrysAlisPro, Agilent Technologies,
Version 1.171.37.35 (release 13-08-2014 CrysAlis171 .NET)
(compiled Aug 13 2014,18:06:01)
;
_computing_data_collection
;
CrysAlisPro, Agilent Technologies,
Version 1.171.37.35 (release 13-08-2014 CrysAlis171 .NET)
(compiled Aug 13 2014,18:06:01)
;
_computing_data_reduction
;
CrysAlisPro, Agilent Technologies,
Version 1.171.37.35 (release 13-08-2014 CrysAlis171 .NET)
(compiled Aug 13 2014,18:06:01)
;
_computing_molecular_graphics 'Olex2 (Dolomanov et al., 2009)'
_computing_publication_material 'Olex2 (Dolomanov et al., 2009)'
_computing_structure_refinement 'ShelXL (Sheldrick, 2015)'
_computing_structure_solution
;
Superflip (Palatinus & Chapuis, 2007;Palatinus & van der Lee, 2008;
Palatinus et al., 2012)
;
_diffrn_ambient_temperature 293.15
_diffrn_detector 'CCD plate'
_diffrn_detector_area_resol_mean 16.0874
_diffrn_detector_type Eos
_diffrn_measured_fraction_theta_full 0.995
_diffrn_measured_fraction_theta_max 0.995
_diffrn_measurement_details
;
#__ type_ start__ end____ width___ exp.time_
  1 omega   -6.00   45.00   0.3000    1.2500
omega____ theta____ kappa____ phi______ frames
    -       16.6856  -19.0000  -60.0000 170

#__ type_ start__ end____ width___ exp.time_
  2 omega  -21.00    9.00   0.3000    1.2500
omega____ theta____ kappa____ phi______ frames
    -      -14.9669  -99.0000 -120.0000 100

#__ type_ start__ end____ width___ exp.time_
  3 omega  -11.00   83.20   0.3000    1.2500
omega____ theta____ kappa____ phi______ frames
    -       16.6856   19.0000  150.0000 314

#__ type_ start__ end____ width___ exp.time_
  4 omega  -87.00  -48.00   0.3000    1.2500
omega____ theta____ kappa____ phi______ frames
    -      -14.9669 -178.0000   90.0000 130
;
_diffrn_measurement_device 'four-circle diffractometer'
_diffrn_measurement_device_type 'Xcalibur, Eos'
_diffrn_measurement_method '\w scans'
_diffrn_orient_matrix_UB_11 0.0065786000
_diffrn_orient_matrix_UB_12 0.0189971000
_diffrn_orient_matrix_UB_13 -0.0579106000
_diffrn_orient_matrix_UB_21 -0.0691282000
_diffrn_orient_matrix_UB_22 0.0085569000
_diffrn_orient_matrix_UB_23 0.0237603000
_diffrn_orient_matrix_UB_31 0.0402239000
_diffrn_orient_matrix_UB_32 0.0116206000
_diffrn_orient_matrix_UB_33 0.0771390000
_diffrn_radiation_monochromator graphite
_diffrn_radiation_probe x-ray
_diffrn_radiation_type MoK\a
_diffrn_radiation_wavelength 0.71073
_diffrn_reflns_av_R_equivalents 0.0159
_diffrn_reflns_av_unetI/netI 0.0270
_diffrn_reflns_limit_h_max 11
_diffrn_reflns_limit_h_min -11
_diffrn_reflns_limit_k_max 37
_diffrn_reflns_limit_k_min -36
_diffrn_reflns_limit_l_max 9
_diffrn_reflns_limit_l_min -8
_diffrn_reflns_number 8581
_diffrn_reflns_theta_full 26.37
_diffrn_reflns_theta_max 26.37
_diffrn_reflns_theta_min 2.93
_diffrn_source 'Enhance (Mo) X-ray Source'
_exptl_absorpt_coefficient_mu 0.100
_exptl_absorpt_correction_T_max 1.00000
_exptl_absorpt_correction_T_min 0.89445
_exptl_absorpt_correction_type multi-scan
_exptl_absorpt_process_details
;
CrysAlisPro, Agilent Technologies,
Version 1.171.37.35 (release 13-08-2014 CrysAlis171 .NET)
(compiled Aug 13 2014,18:06:01)
Empirical absorption correction using spherical harmonics,
 implemented in SCALE3 ABSPACK scaling algorithm.
;
_exptl_crystal_colour colorless
_exptl_crystal_density_diffrn 1.373
_exptl_crystal_density_method 'not measured'
_exptl_crystal_F_000 816
_exptl_crystal_size_max 0.4
_exptl_crystal_size_mid 0.35
_exptl_crystal_size_min 0.3
_refine_diff_density_max 0.160
_refine_diff_density_min -0.219
_refine_diff_density_rms 0.041
_refine_ls_extinction_method none
_refine_ls_goodness_of_fit_ref 1.038
_refine_ls_hydrogen_treatment constr
_refine_ls_matrix_type full
_refine_ls_number_parameters 268
_refine_ls_number_reflns 3848
_refine_ls_number_restraints 0
_refine_ls_restrained_S_all 1.038
_refine_ls_R_factor_all 0.0546
_refine_ls_R_factor_gt 0.0432
_refine_ls_shift/su_max 0.001
_refine_ls_shift/su_mean 0.000
_refine_ls_structure_factor_coef Fsqd
_refine_ls_weighting_details 'calc w=1/[\s^2^(Fo^2^)+(0.0472P)^2^+0.3557P] where P=(Fo^2^+2Fc^2^)/3'
_refine_ls_weighting_scheme calc
_refine_ls_wR_factor_gt 0.0991
_refine_ls_wR_factor_ref 0.1076
_reflns_number_gt 3107
_reflns_number_total 3848
_reflns_threshold_expression >2sigma(I)
_cod_data_source_file c7ra08077h2.cif
_cod_data_source_block 160419_s4_dqh
_cod_original_cell_volume 1893.75(8)
_cod_database_code 7229079
_chemical_oxdiff_formula c12h12n2o3
_reflns_odcompleteness_completeness 99.39
_reflns_odcompleteness_iscentric 1
_reflns_odcompleteness_theta 26.32
_olex2_refinement_description
;
1. Fixed Uiso
 At 1.2 times of:
  All C(H) groups
 At 1.5 times of:
  All O(H) groups, All O(H,H) groups
2.a Free rotating group:
 O5(H5A,H5B)
2.b Aromatic/amide H refined with riding coordinates:
 C5(H5), C6(H6), C7(H7), C8(H8), C11(H11), C12(H12), C13(H13), C14(H14),
 C16(H16), C17(H17), C19(H19), C20(H20)
2.c Idealised tetrahedral OH refined as rotating group:
 O1(H1), O2(H2), O4(H4)
;
_olex2_submission_special_instructions 'No special instructions were received'

loop_
_space_group_symop_id
_space_group_symop_operation_xyz
1 'x, y, z'
2 '-x, y+1/2, -z+1/2'
3 '-x, -y, -z'
4 'x, -y-1/2, z-1/2'

loop_
_atom_site_label
_atom_site_type_symbol
_atom_site_fract_x
_atom_site_fract_y
_atom_site_fract_z
_atom_site_U_iso_or_equiv
_atom_site_adp_type
_atom_site_occupancy
_atom_site_calc_flag
_atom_site_refinement_flags_posn
C1 C 0.80640(16) 0.66452(5) 0.60367(18) 0.0307(3) Uani 1 d .
C2 C 0.62356(15) 0.64134(5) 0.73858(18) 0.0315(3) Uani 1 d .
C3 C 0.94280(16) 0.68853(5) 0.56476(18) 0.0322(3) Uani 1 d .
C4 C 0.93076(17) 0.73325(5) 0.50537(19) 0.0366(3) Uani 1 d .
C5 C 1.06112(19) 0.75661(6) 0.4808(2) 0.0454(4) Uani 1 d .
H5 H 1.0547 0.7866 0.4439 0.054 Uiso 1 calc R
C6 C 1.19970(19) 0.73578(6) 0.5105(2) 0.0496(4) Uani 1 d .
H6 H 1.2862 0.7517 0.4921 0.059 Uiso 1 calc R
C7 C 1.21206(19) 0.69140(6) 0.5674(2) 0.0487(4) Uani 1 d .
H7 H 1.3063 0.6775 0.5864 0.058 Uiso 1 calc R
C8 C 1.08385(17) 0.66786(5) 0.5959(2) 0.0398(4) Uani 1 d .
H8 H 1.0918 0.6381 0.6360 0.048 Uiso 1 calc R
C9 C 0.51692(15) 0.63638(5) 0.87516(19) 0.0335(3) Uani 1 d .
C10 C 0.41268(18) 0.60115(6) 0.8619(2) 0.0436(4) Uani 1 d .
C11 C 0.3138(2) 0.59654(7) 0.9928(3) 0.0558(5) Uani 1 d .
H11 H 0.2443 0.5731 0.9822 0.067 Uiso 1 calc R
C12 C 0.3180(2) 0.62653(7) 1.1386(2) 0.0544(5) Uani 1 d .
H12 H 0.2518 0.6232 1.2268 0.065 Uiso 1 calc R
C13 C 0.4199(2) 0.66158(6) 1.1542(2) 0.0503(4) Uani 1 d .
H13 H 0.4226 0.6818 1.2529 0.060 Uiso 1 calc R
C14 C 0.51802(18) 0.66655(6) 1.0232(2) 0.0427(4) Uani 1 d .
H14 H 0.5860 0.6904 1.0339 0.051 Uiso 1 calc R
C15 C 0.77609(16) 0.60639(5) 0.34255(19) 0.0339(3) Uani 1 d .
C16 C 0.86280(17) 0.62747(5) 0.2217(2) 0.0380(3) Uani 1 d .
H16 H 0.8977 0.6566 0.2455 0.046 Uiso 1 calc R
C17 C 0.89642(17) 0.60460(5) 0.0661(2) 0.0371(3) Uani 1 d .
H17 H 0.9571 0.6182 -0.0129 0.045 Uiso 1 calc R
C18 C 0.84120(17) 0.56172(5) 0.02593(19) 0.0366(3) Uani 1 d .
C19 C 0.7527(2) 0.54155(6) 0.1458(2) 0.0496(4) Uani 1 d .
H19 H 0.7140 0.5129 0.1191 0.059 Uiso 1 calc R
C20 C 0.7212(2) 0.56357(6) 0.3048(2) 0.0478(4) Uani 1 d .
H20 H 0.6632 0.5496 0.3860 0.057 Uiso 1 calc R
C21 C 0.87749(18) 0.53937(5) -0.1475(2) 0.0405(4) Uani 1 d .
N1 N 0.73423(13) 0.67322(4) 0.74844(16) 0.0328(3) Uani 1 d .
N2 N 0.74051(13) 0.62890(4) 0.50679(16) 0.0327(3) Uani 1 d .
N3 N 0.62348(14) 0.61376(4) 0.59408(16) 0.0360(3) Uani 1 d .
O1 O 0.78960(13) 0.75099(4) 0.47490(19) 0.0581(4) Uani 1 d .
H1 H 0.7897 0.7732 0.4073 0.087 Uiso 1 calc GR
O2 O 0.40297(15) 0.56994(5) 0.72002(19) 0.0682(4) Uani 1 d .
H2 H 0.4666 0.5756 0.6512 0.102 Uiso 1 calc GR
O3 O 0.95093(14) 0.55735(4) -0.25555(15) 0.0545(3) Uani 1 d .
O4 O 0.82272(18) 0.49863(4) -0.17064(18) 0.0684(4) Uani 1 d .
H4 H 0.8383 0.4890 -0.2729 0.103 Uiso 1 calc GR
O5 O 0.13744(16) 0.54359(6) 0.47342(17) 0.0668(4) Uani 1 d .
H5A H 0.2186 0.5499 0.5446 0.100 Uiso 1 d G
H5B H 0.0638 0.5434 0.5369 0.100 Uiso 1 d G

loop_
_atom_site_aniso_label
_atom_site_aniso_U_11
_atom_site_aniso_U_22
_atom_site_aniso_U_33
_atom_site_aniso_U_23
_atom_site_aniso_U_13
_atom_site_aniso_U_12
C1 0.0359(7) 0.0267(7) 0.0306(7) 0.0023(6) 0.0078(6) 0.0025(6)
C2 0.0330(7) 0.0314(7) 0.0313(7) -0.0002(6) 0.0082(6) 0.0019(6)
C3 0.0386(8) 0.0306(7) 0.0290(7) -0.0008(6) 0.0111(6) -0.0025(6)
C4 0.0442(9) 0.0332(8) 0.0343(7) 0.0055(6) 0.0125(6) 0.0014(7)
C5 0.0581(10) 0.0383(9) 0.0410(8) 0.0059(7) 0.0116(8) -0.0123(8)
C6 0.0438(9) 0.0625(11) 0.0432(9) 0.0035(8) 0.0090(7) -0.0176(9)
C7 0.0375(8) 0.0613(11) 0.0483(9) 0.0032(8) 0.0090(7) 0.0006(8)
C8 0.0427(8) 0.0372(8) 0.0411(8) 0.0014(7) 0.0110(7) 0.0027(7)
C9 0.0312(7) 0.0369(8) 0.0339(7) 0.0015(6) 0.0101(6) 0.0021(6)
C10 0.0425(9) 0.0455(9) 0.0451(9) -0.0032(7) 0.0139(7) -0.0046(7)
C11 0.0495(10) 0.0574(11) 0.0654(11) 0.0010(9) 0.0257(9) -0.0127(9)
C12 0.0519(10) 0.0655(12) 0.0518(10) 0.0033(9) 0.0286(8) -0.0005(9)
C13 0.0548(10) 0.0561(11) 0.0442(9) -0.0057(8) 0.0223(8) 0.0038(9)
C14 0.0454(9) 0.0434(9) 0.0421(8) -0.0033(7) 0.0163(7) -0.0003(7)
C15 0.0375(8) 0.0354(8) 0.0302(7) -0.0021(6) 0.0094(6) 0.0030(6)
C16 0.0447(8) 0.0371(8) 0.0338(7) -0.0024(6) 0.0107(6) -0.0047(7)
C17 0.0390(8) 0.0429(9) 0.0314(7) 0.0020(6) 0.0117(6) -0.0006(7)
C18 0.0415(8) 0.0378(8) 0.0318(7) -0.0020(6) 0.0096(6) 0.0036(7)
C19 0.0704(11) 0.0362(9) 0.0472(9) -0.0097(7) 0.0266(8) -0.0109(8)
C20 0.0663(11) 0.0395(9) 0.0434(9) -0.0056(7) 0.0291(8) -0.0116(8)
C21 0.0466(9) 0.0407(9) 0.0356(8) -0.0016(7) 0.0109(7) 0.0031(7)
N1 0.0384(6) 0.0297(6) 0.0326(6) -0.0010(5) 0.0128(5) -0.0009(5)
N2 0.0363(6) 0.0324(6) 0.0316(6) -0.0015(5) 0.0125(5) -0.0027(5)
N3 0.0377(6) 0.0387(7) 0.0343(6) -0.0035(5) 0.0145(5) -0.0050(6)
O1 0.0535(7) 0.0471(7) 0.0785(9) 0.0303(6) 0.0266(6) 0.0132(6)
O2 0.0678(9) 0.0704(9) 0.0736(9) -0.0296(7) 0.0355(7) -0.0338(7)
O3 0.0686(8) 0.0584(8) 0.0420(6) -0.0077(6) 0.0274(6) -0.0086(7)
O4 0.1093(11) 0.0491(8) 0.0564(8) -0.0192(6) 0.0458(8) -0.0182(8)
O5 0.0651(8) 0.0859(10) 0.0538(7) -0.0288(7) 0.0240(6) -0.0066(8)

loop_
_atom_type_symbol
_atom_type_description
_atom_type_scat_dispersion_real
_atom_type_scat_dispersion_imag
_atom_type_scat_source
C C 0.0033 0.0016 'International Tables Vol C Tables 4.2.6.8 and 6.1.1.4'
H H 0.0000 0.0000 'International Tables Vol C Tables 4.2.6.8 and 6.1.1.4'
N N 0.0061 0.0033 'International Tables Vol C Tables 4.2.6.8 and 6.1.1.4'
O O 0.0106 0.0060 'International Tables Vol C Tables 4.2.6.8 and 6.1.1.4'

loop_
_geom_angle_atom_site_label_1
_geom_angle_atom_site_label_2
_geom_angle_atom_site_label_3
_geom_angle
N1 C1 C3 123.99(12)
N1 C1 N2 109.57(12)
N2 C1 C3 126.33(12)
N1 C2 C9 124.47(12)
N3 C2 C9 122.29(13)
N3 C2 N1 113.22(12)
C4 C3 C1 119.31(13)
C8 C3 C1 120.58(13)
C8 C3 C4 120.02(14)
C5 C4 C3 119.03(14)
O1 C4 C3 116.83(13)
O1 C4 C5 124.14(14)
C4 C5 H5 119.8
C6 C5 C4 120.46(15)
C6 C5 H5 119.8
C5 C6 H6 119.6
C5 C6 C7 120.73(16)
C7 C6 H6 119.6
C6 C7 H7 120.2
C8 C7 C6 119.61(16)
C8 C7 H7 120.2
C3 C8 H8 119.9
C7 C8 C3 120.13(15)
C7 C8 H8 119.9
C10 C9 C2 121.10(13)
C14 C9 C2 120.78(13)
C14 C9 C10 118.12(14)
C11 C10 C9 120.55(15)
O2 C10 C9 122.13(14)
O2 C10 C11 117.32(15)
C10 C11 H11 119.9
C12 C11 C10 120.23(17)
C12 C11 H11 119.9
C11 C12 H12 119.9
C11 C12 C13 120.17(16)
C13 C12 H12 119.9
C12 C13 H13 120.1
C12 C13 C14 119.85(16)
C14 C13 H13 120.1
C9 C14 H14 119.5
C13 C14 C9 121.07(16)
C13 C14 H14 119.5
C16 C15 N2 120.77(13)
C20 C15 C16 120.38(14)
C20 C15 N2 118.84(13)
C15 C16 H16 120.4
C17 C16 C15 119.23(14)
C17 C16 H16 120.4
C16 C17 H17 119.5
C16 C17 C18 120.95(14)
C18 C17 H17 119.5
C17 C18 C19 119.07(14)
C17 C18 C21 118.38(14)
C19 C18 C21 122.54(14)
C18 C19 H19 119.7
C20 C19 C18 120.66(15)
C20 C19 H19 119.7
C15 C20 C19 119.67(15)
C15 C20 H20 120.2
C19 C20 H20 120.2
O3 C21 C18 122.82(15)
O3 C21 O4 123.57(15)
O4 C21 C18 113.60(14)
C1 N1 C2 104.42(11)
C1 N2 C15 131.34(12)
C1 N2 N3 108.95(11)
N3 N2 C15 119.70(12)
C2 N3 N2 103.83(11)
C4 O1 H1 109.5
C10 O2 H2 109.5
C21 O4 H4 109.5
H5A O5 H5B 109.5

loop_
_geom_bond_atom_site_label_1
_geom_bond_atom_site_label_2
_geom_bond_distance
C1 C3 1.4700(19)
C1 N1 1.3237(17)
C1 N2 1.3577(18)
C2 C9 1.4661(19)
C2 N1 1.3635(18)
C2 N3 1.3254(17)
C3 C4 1.396(2)
C3 C8 1.391(2)
C4 C5 1.386(2)
C4 O1 1.3554(18)
C5 H5 0.9300
C5 C6 1.373(2)
C6 H6 0.9300
C6 C7 1.381(3)
C7 H7 0.9300
C7 C8 1.380(2)
C8 H8 0.9300
C9 C10 1.395(2)
C9 C14 1.393(2)
C10 C11 1.383(2)
C10 O2 1.375(2)
C11 H11 0.9300
C11 C12 1.375(3)
C12 H12 0.9300
C12 C13 1.377(3)
C13 H13 0.9300
C13 C14 1.379(2)
C14 H14 0.9300
C15 C16 1.390(2)
C15 C20 1.378(2)
C15 N2 1.4324(17)
C16 H16 0.9300
C16 C17 1.379(2)
C17 H17 0.9300
C17 C18 1.383(2)
C18 C19 1.384(2)
C18 C21 1.489(2)
C19 H19 0.9300
C19 C20 1.381(2)
C20 H20 0.9300
C21 O3 1.2084(18)
C21 O4 1.308(2)
N2 N3 1.3661(16)
O1 H1 0.8200
O2 H2 0.8200
O4 H4 0.8200
O5 H5A 0.8499
O5 H5B 0.8501
